data_7056401
loop_
_publ_author_name
'Kumar, Santosh'
'Garg, Shipra'
'Sharma, Raj Pal'
'Venugoplan, Paloth'
'Tenti, Lorenzo'
'Ferretti, Valeria'
'Nivelle, Laetitia'
'Tarpin, Michel'
'Guillon, Emmanuel'

_publ_section_title
;
 Four monomeric copper(II) complexes of non-steroidal anti-inflammatory
 drug Ibuprofen and N-donor ligands: Syntheses, characterization, crystal
 structures and cytotoxicity studies.
;
_journal_name_full 'New J. Chem.'
_journal_paper_doi 10.1039/C7NJ00247E
_journal_year 2017
_chemical_formula_moiety 'C38 H50 Cu N2 O5, H2 O'
_chemical_formula_sum 'C38 H52 Cu N2 O6'
_chemical_formula_weight 696.35
_space_group_crystal_system triclinic
_space_group_IT_number 2
_space_group_name_Hall '-P 1'
_space_group_name_H-M_alt 'P -1'
_symmetry_space_group_name_Hall '-P 1'
_symmetry_space_group_name_H-M 'P -1'
_atom_sites_solution_hydrogens mixed
_audit_creation_method SHELXL-2014/7
_audit_update_record
;
2016-10-12 deposited with the CCDC.
2017-07-06 downloaded from the CCDC.
;
_cell_angle_alpha 104.3850(14)
_cell_angle_beta 95.6170(14)
_cell_angle_gamma 109.5680(13)
_cell_formula_units_Z 2
_cell_length_a 10.2706(2)
_cell_length_b 11.8221(3)
_cell_length_c 17.2366(3)
_cell_measurement_reflns_used 29876
_cell_measurement_temperature 295
_cell_measurement_theta_max 28.
_cell_measurement_theta_min 3.
_cell_volume 1872.19(7)
_computing_cell_refinement 'DENZO-SMN (Otwinowski & Minor, 1997)'
_computing_data_collection 'Kappa CCD server software (Nonius, 1997)'
_computing_data_reduction 'DENZO-SMN (Otwinowski & Minor, 1997)'
_computing_molecular_graphics 'ORTEPIII (Burnett & Johnson, 1996)'
_computing_publication_material
;
 SHELXL-97 (Sheldrick, 1997); WINGX (Farrugia, 1999)
;
_computing_structure_refinement 'SHELXL-97 (Sheldrick, 1997)'
_computing_structure_solution 'SIR97 (Altomare et al.,1999)'
_diffrn_ambient_temperature 295
_diffrn_measured_fraction_theta_full 0.989
_diffrn_measured_fraction_theta_max 0.991
_diffrn_measurement_device_type 'Nonius Kappa CCD'
_diffrn_measurement_method '\f scans and \w scans'
_diffrn_radiation_source 'fine-focus sealed tube'
_diffrn_radiation_type MoK\a
_diffrn_radiation_wavelength 0.71073
_diffrn_reflns_av_R_equivalents 0.0550
_diffrn_reflns_av_unetI/netI 0.0448
_diffrn_reflns_Laue_measured_fraction_full 0.989
_diffrn_reflns_Laue_measured_fraction_max 0.991
_diffrn_reflns_limit_h_max 13
_diffrn_reflns_limit_h_min -13
_diffrn_reflns_limit_k_max 15
_diffrn_reflns_limit_k_min -15
_diffrn_reflns_limit_l_max 22
_diffrn_reflns_limit_l_min -21
_diffrn_reflns_number 29871
_diffrn_reflns_point_group_measured_fraction_full 0.989
_diffrn_reflns_point_group_measured_fraction_max 0.991
_diffrn_reflns_theta_full 25.242
_diffrn_reflns_theta_max 27.998
_diffrn_reflns_theta_min 5.106
_exptl_absorpt_coefficient_mu 0.629
_exptl_absorpt_correction_T_max 0.892
_exptl_absorpt_correction_T_min 0.646
_exptl_absorpt_correction_type multi-scan
_exptl_absorpt_process_details
;
multi-scan from symmetry-related measurements 
 Sortav (Blessing 1995)
;
_exptl_crystal_colour blue
_exptl_crystal_density_diffrn 1.235
_exptl_crystal_description prismatic
_exptl_crystal_F_000 742
_exptl_crystal_size_max 0.41
_exptl_crystal_size_mid 0.38
_exptl_crystal_size_min 0.23
_refine_diff_density_max 0.634
_refine_diff_density_min -0.516
_refine_diff_density_rms 0.057
_refine_ls_extinction_method none
_refine_ls_goodness_of_fit_ref 1.042
_refine_ls_hydrogen_treatment mixed
_refine_ls_matrix_type full
_refine_ls_number_parameters 432
_refine_ls_number_reflns 8977
_refine_ls_number_restraints 2
_refine_ls_restrained_S_all 1.042
_refine_ls_R_factor_all 0.0647
_refine_ls_R_factor_gt 0.0490
_refine_ls_shift/su_max 0.001
_refine_ls_shift/su_mean 0.000
_refine_ls_structure_factor_coef Fsqd
_refine_ls_weighting_details 'w=1/[\s^2^(Fo^2^)+(0.0879P)^2^+0.2746P] where P=(Fo^2^+2Fc^2^)/3'
_refine_ls_weighting_scheme calc
_refine_ls_wR_factor_gt 0.1351
_refine_ls_wR_factor_ref 0.1452
_reflns_Friedel_coverage 0.000
_reflns_number_gt 7084
_reflns_number_total 8977
_reflns_threshold_expression 'I > 2\s(I)'
_cod_data_source_file c7nj00247e2.cif
_cod_data_source_block Cuibufgamapic
_cod_database_code 7056401
_shelx_shelxl_version_number 2014/7
_shelx_space_group_comment
;
The symmetry employed for this shelxl refinement is uniquely defined
by the following loop, which should always be used as a source of
symmetry information in preference to the above space-group names.
They are only intended as comments.
;

loop_
_space_group_symop_operation_xyz
'x, y, z'
'-x, -y, -z'

loop_
_atom_site_label
_atom_site_type_symbol
_atom_site_fract_x
_atom_site_fract_y
_atom_site_fract_z
_atom_site_U_iso_or_equiv
_atom_site_adp_type
_atom_site_occupancy
_atom_site_site_symmetry_order
_atom_site_calc_flag
_atom_site_refinement_flags_posn
_atom_site_refinement_flags_adp
Cu1 Cu 0.51496(2) 0.22690(2) -0.01224(2) 0.04215(10) Uani 1 1 d . .
O1 O 0.49818(17) 0.30018(15) -0.10246(9) 0.0551(4) Uani 1 1 d . .
O1W O 0.60909(19) 0.08297(16) -0.07571(11) 0.0557(4) Uani 1 1 d D .
O2 O 0.5122(2) 0.1446(2) -0.20077(12) 0.0760(5) Uani 1 1 d . .
O3 O 0.52117(15) 0.17248(14) 0.08771(8) 0.0457(3) Uani 1 1 d . .
O4 O 0.4772(2) 0.34136(18) 0.14317(13) 0.0704(5) Uani 1 1 d . .
N1 N 0.30745(17) 0.11918(17) -0.04978(10) 0.0432(4) Uani 1 1 d . .
N2 N 0.70799(18) 0.36134(18) 0.03614(11) 0.0462(4) Uani 1 1 d . .
C1 C 0.2143(2) 0.1756(2) -0.04215(15) 0.0542(5) Uani 1 1 d . .
H1 H 0.2476 0.2621 -0.0175 0.065 Uiso 1 1 calc R U
C2 C 0.0715(2) 0.1115(3) -0.06912(16) 0.0598(6) Uani 1 1 d . .
H2 H 0.0106 0.1546 -0.0615 0.072 Uiso 1 1 calc R U
C3 C 0.0181(2) -0.0166(3) -0.10759(14) 0.0551(6) Uani 1 1 d . .
C4 C 0.1140(2) -0.0751(2) -0.11538(15) 0.0560(5) Uani 1 1 d . .
H4 H 0.0831 -0.1614 -0.1403 0.067 Uiso 1 1 calc R U
C5 C 0.2564(2) -0.0052(2) -0.08609(14) 0.0507(5) Uani 1 1 d . .
H5 H 0.3193 -0.0465 -0.0919 0.061 Uiso 1 1 calc R U
C6 C -0.1374(3) -0.0885(4) -0.1399(2) 0.0818(9) Uani 1 1 d . .
H6A H -0.1648 -0.0723 -0.1896 0.123 Uiso 1 1 calc R U
H6B H -0.1889 -0.0621 -0.1001 0.123 Uiso 1 1 calc R U
H6C H -0.1577 -0.1769 -0.1504 0.123 Uiso 1 1 calc R U
C7 C 0.7242(2) 0.4820(2) 0.06982(15) 0.0535(5) Uani 1 1 d . .
H7 H 0.6452 0.5037 0.0665 0.064 Uiso 1 1 calc R U
C8 C 0.8533(3) 0.5748(2) 0.10908(15) 0.0576(6) Uani 1 1 d . .
H8 H 0.8598 0.6569 0.1325 0.069 Uiso 1 1 calc R U
C9 C 0.9726(2) 0.5459(2) 0.11360(14) 0.0566(6) Uani 1 1 d . .
C10 C 0.9559(2) 0.4221(3) 0.07843(15) 0.0584(6) Uani 1 1 d . .
H10 H 1.0339 0.3988 0.0798 0.070 Uiso 1 1 calc R U
C11 C 0.8231(2) 0.3328(2) 0.04118(14) 0.0530(5) Uani 1 1 d . .
H11 H 0.8137 0.2497 0.0188 0.064 Uiso 1 1 calc R U
C12 C 1.1155(3) 0.6458(3) 0.15660(18) 0.0773(9) Uani 1 1 d . .
H12A H 1.1330 0.6476 0.2127 0.116 Uiso 1 1 calc R U
H12B H 1.1171 0.7264 0.1540 0.116 Uiso 1 1 calc R U
H12C H 1.1871 0.6268 0.1303 0.116 Uiso 1 1 calc R U
C13 C 0.4889(2) 0.2416(2) -0.17714(14) 0.0550(6) Uani 1 1 d . .
C14 C 0.4436(3) 0.2997(3) -0.24027(15) 0.0623(6) Uani 1 1 d . .
H14 H 0.4726 0.3903 -0.2139 0.075 Uiso 1 1 calc R U
C15 C 0.5168(3) 0.2815(5) -0.3126(2) 0.0985(13) Uani 1 1 d . .
H15A H 0.4971 0.1935 -0.3362 0.148 Uiso 1 1 calc R U
H15B H 0.6167 0.3259 -0.2942 0.148 Uiso 1 1 calc R U
H15C H 0.4828 0.3138 -0.3528 0.148 Uiso 1 1 calc R U
C16 C 0.2848(3) 0.2452(2) -0.26891(13) 0.0540(5) Uani 1 1 d . .
C17 C 0.1980(3) 0.1313(2) -0.26220(15) 0.0589(6) Uani 1 1 d . .
H17 H 0.2379 0.0843 -0.2391 0.071 Uiso 1 1 calc R U
C18 C 0.0537(3) 0.0856(3) -0.28895(16) 0.0665(7) Uani 1 1 d . .
H18 H -0.0017 0.0089 -0.2833 0.080 Uiso 1 1 calc R U
C19 C -0.0106(3) 0.1531(3) -0.32433(16) 0.0684(7) Uani 1 1 d . .
C20 C 0.0754(4) 0.2649(3) -0.3322(2) 0.0796(8) Uani 1 1 d . .
H20 H 0.0355 0.3109 -0.3563 0.096 Uiso 1 1 calc R U
C21 C 0.2210(3) 0.3115(3) -0.30514(18) 0.0722(7) Uani 1 1 d . .
H21 H 0.2763 0.3879 -0.3113 0.087 Uiso 1 1 calc R U
C22 C -0.1691(4) 0.1022(4) -0.3518(2) 0.0922(11) Uani 1 1 d . .
H22A H -0.1968 0.1696 -0.3604 0.111 Uiso 1 1 calc R U
H22B H -0.2121 0.0767 -0.3081 0.111 Uiso 1 1 calc R U
C23 C -0.2283(4) -0.0092(5) -0.4298(3) 0.1119(15) Uani 1 1 d . .
H23 H -0.1876 -0.0716 -0.4243 0.134 Uiso 1 1 calc R U
C24 C -0.3872(5) -0.0698(7) -0.4398(4) 0.174(3) Uani 1 1 d . .
H24A H -0.4313 -0.0235 -0.4640 0.260 Uiso 1 1 calc R U
H24B H -0.4111 -0.0690 -0.3873 0.260 Uiso 1 1 calc R U
H24C H -0.4196 -0.1550 -0.4745 0.260 Uiso 1 1 calc R U
C25 C -0.1905(7) 0.0295(9) -0.5000(3) 0.209(4) Uani 1 1 d . .
H25A H -0.2443 0.0774 -0.5129 0.313 Uiso 1 1 calc R U
H25B H -0.2102 -0.0435 -0.5458 0.313 Uiso 1 1 calc R U
H25C H -0.0918 0.0805 -0.4883 0.313 Uiso 1 1 calc R U
C26 C 0.5069(2) 0.2515(2) 0.14929(13) 0.0455(4) Uani 1 1 d . .
C27 C 0.5314(2) 0.2288(2) 0.23154(13) 0.0521(5) Uani 1 1 d . .
H27 H 0.4791 0.1395 0.2245 0.063 Uiso 1 1 calc R U
C28 C 0.4771(3) 0.3062(4) 0.29618(18) 0.0810(9) Uani 1 1 d . .
H28A H 0.4873 0.2843 0.3458 0.122 Uiso 1 1 calc R U
H28B H 0.3794 0.2886 0.2768 0.122 Uiso 1 1 calc R U
H28C H 0.5305 0.3941 0.3064 0.122 Uiso 1 1 calc R U
C29 C 0.6875(2) 0.2571(2) 0.26104(12) 0.0479(5) Uani 1 1 d . .
C30 C 0.7282(3) 0.1834(3) 0.30176(16) 0.0628(6) Uani 1 1 d . .
H30 H 0.6604 0.1130 0.3083 0.075 Uiso 1 1 calc R U
C31 C 0.8698(3) 0.2141(3) 0.33291(17) 0.0708(7) Uani 1 1 d . .
H31 H 0.8949 0.1641 0.3607 0.085 Uiso 1 1 calc R U
C32 C 0.9741(3) 0.3167(3) 0.32377(15) 0.0610(6) Uani 1 1 d . .
C33 C 0.9322(3) 0.3880(3) 0.28149(15) 0.0611(6) Uani 1 1 d . .
H33 H 1.0006 0.4566 0.2733 0.073 Uiso 1 1 calc R U
C34 C 0.7919(2) 0.3604(2) 0.25106(14) 0.0555(5) Uani 1 1 d . .
H34 H 0.7671 0.4111 0.2238 0.067 Uiso 1 1 calc R U
C35 C 1.1271(3) 0.3480(4) 0.35839(18) 0.0813(9) Uani 1 1 d . .
H35A H 1.1849 0.3919 0.3258 0.098 Uiso 1 1 calc R U
H35B H 1.1424 0.2702 0.3535 0.098 Uiso 1 1 calc R U
C36 C 1.1755(4) 0.4288(5) 0.4475(2) 0.1138(16) Uani 1 1 d . .
H36 H 1.1080 0.3898 0.4785 0.137 Uiso 1 1 calc R U
C37 C 1.1788(6) 0.5590(6) 0.4575(4) 0.163(3) Uani 1 1 d . .
H37A H 1.2516 0.6022 0.4325 0.245 Uiso 1 1 calc R U
H37B H 1.1977 0.6037 0.5146 0.245 Uiso 1 1 calc R U
H37C H 1.0894 0.5547 0.4318 0.245 Uiso 1 1 calc R U
C38 C 1.3173(7) 0.4300(9) 0.4807(4) 0.230(5) Uani 1 1 d . .
H38A H 1.3853 0.4676 0.4510 0.345 Uiso 1 1 calc R U
H38B H 1.3109 0.3453 0.4748 0.345 Uiso 1 1 calc R U
H38C H 1.3462 0.4779 0.5375 0.345 Uiso 1 1 calc R U
O2W O 0.2964(3) 0.4467(3) 0.0997(2) 0.1381(13) Uani 1 1 d . .
H1W H 0.579(4) 0.0056(19) -0.082(3) 0.114(14) Uiso 1 1 d D .
H2W H 0.582(4) 0.084(4) -0.1248(15) 0.106(13) Uiso 1 1 d D .

loop_
_atom_site_aniso_label
_atom_site_aniso_U_11
_atom_site_aniso_U_22
_atom_site_aniso_U_33
_atom_site_aniso_U_23
_atom_site_aniso_U_13
_atom_site_aniso_U_12
Cu1 0.03789(14) 0.04066(15) 0.03771(14) 0.00863(10) -0.00336(9) 0.00727(10)
O1 0.0593(9) 0.0495(9) 0.0427(8) 0.0141(7) -0.0062(7) 0.0074(7)
O1W 0.0598(9) 0.0432(9) 0.0546(9) 0.0058(7) 0.0026(7) 0.0164(7)
O2 0.0984(15) 0.0757(14) 0.0524(10) 0.0155(9) 0.0051(10) 0.0358(11)
O3 0.0479(7) 0.0430(8) 0.0377(7) 0.0080(6) -0.0023(6) 0.0122(6)
O4 0.0698(11) 0.0606(11) 0.0924(14) 0.0259(10) 0.0214(10) 0.0353(9)
N1 0.0395(8) 0.0435(9) 0.0395(8) 0.0091(7) -0.0012(6) 0.0114(7)
N2 0.0410(8) 0.0459(9) 0.0421(8) 0.0120(7) 0.0014(7) 0.0070(7)
C1 0.0516(12) 0.0466(12) 0.0576(13) 0.0088(10) 0.0022(10) 0.0173(9)
C2 0.0476(12) 0.0727(16) 0.0637(14) 0.0207(12) 0.0097(10) 0.0284(11)
C3 0.0385(10) 0.0707(15) 0.0468(11) 0.0199(10) 0.0014(8) 0.0092(10)
C4 0.0513(12) 0.0472(12) 0.0524(12) 0.0060(9) -0.0020(9) 0.0071(9)
C5 0.0453(11) 0.0452(11) 0.0523(11) 0.0071(9) 0.0006(9) 0.0135(9)
C6 0.0380(12) 0.111(3) 0.0771(18) 0.0310(18) -0.0026(12) 0.0061(14)
C7 0.0481(11) 0.0495(12) 0.0553(12) 0.0144(10) 0.0035(9) 0.0114(9)
C8 0.0565(13) 0.0444(12) 0.0555(13) 0.0094(10) 0.0026(10) 0.0050(10)
C9 0.0469(11) 0.0590(14) 0.0435(11) 0.0128(10) 0.0028(9) -0.0019(10)
C10 0.0406(10) 0.0682(16) 0.0550(13) 0.0112(11) 0.0045(9) 0.0128(10)
C11 0.0450(11) 0.0513(12) 0.0517(12) 0.0084(9) 0.0006(9) 0.0118(9)
C12 0.0522(14) 0.0774(19) 0.0662(16) 0.0066(14) -0.0003(12) -0.0066(13)
C13 0.0489(11) 0.0547(14) 0.0469(11) 0.0167(10) -0.0028(9) 0.0036(10)
C14 0.0623(14) 0.0600(14) 0.0499(12) 0.0234(11) -0.0047(10) 0.0039(11)
C15 0.0679(18) 0.158(4) 0.0693(19) 0.058(2) 0.0122(15) 0.025(2)
C16 0.0632(13) 0.0534(13) 0.0379(10) 0.0116(9) 0.0006(9) 0.0166(10)
C17 0.0611(13) 0.0574(14) 0.0525(12) 0.0203(10) -0.0027(10) 0.0159(11)
C18 0.0645(15) 0.0675(16) 0.0556(13) 0.0181(12) 0.0015(11) 0.0129(12)
C19 0.0665(15) 0.0798(19) 0.0525(13) 0.0067(12) -0.0002(11) 0.0320(14)
C20 0.087(2) 0.079(2) 0.0773(19) 0.0244(16) -0.0060(15) 0.0421(17)
C21 0.0844(19) 0.0577(16) 0.0703(17) 0.0223(13) 0.0008(14) 0.0232(14)
C22 0.0733(19) 0.119(3) 0.0722(19) 0.0089(19) -0.0027(15) 0.040(2)
C23 0.077(2) 0.129(4) 0.090(3) 0.005(2) -0.0166(19) 0.019(2)
C24 0.099(3) 0.205(7) 0.155(5) 0.043(5) -0.028(3) 0.003(4)
C25 0.126(4) 0.316(11) 0.080(3) 0.018(5) 0.000(3) -0.009(5)
C26 0.0350(9) 0.0418(10) 0.0525(11) 0.0098(8) 0.0044(8) 0.0095(8)
C27 0.0466(11) 0.0515(12) 0.0433(11) 0.0044(9) 0.0070(8) 0.0074(9)
C28 0.0579(15) 0.105(2) 0.0578(15) -0.0064(15) 0.0149(12) 0.0244(15)
C29 0.0512(11) 0.0474(11) 0.0363(9) 0.0063(8) 0.0052(8) 0.0132(9)
C30 0.0733(16) 0.0547(14) 0.0571(13) 0.0212(11) 0.0074(12) 0.0181(12)
C31 0.0879(19) 0.0704(18) 0.0592(15) 0.0195(13) -0.0007(13) 0.0402(15)
C32 0.0604(13) 0.0752(17) 0.0447(11) 0.0051(11) 0.0027(10) 0.0334(13)
C33 0.0492(12) 0.0695(16) 0.0521(13) 0.0149(11) 0.0015(10) 0.0115(11)
C34 0.0532(12) 0.0553(13) 0.0511(12) 0.0196(10) 0.0007(9) 0.0115(10)
C35 0.0699(17) 0.107(3) 0.0613(16) 0.0011(15) -0.0035(13) 0.0473(17)
C36 0.083(2) 0.149(4) 0.077(2) -0.029(2) -0.0239(18) 0.059(2)
C37 0.142(5) 0.153(5) 0.137(5) -0.049(4) -0.025(3) 0.064(4)
C38 0.143(5) 0.349(11) 0.133(5) -0.079(6) -0.064(4) 0.144(6)
O2W 0.110(2) 0.0862(19) 0.180(3) 0.011(2) -0.048(2) 0.0317(16)

loop_
_atom_type_symbol
_atom_type_description
_atom_type_scat_dispersion_real
_atom_type_scat_dispersion_imag
_atom_type_scat_source
Cu Cu 0.3201 1.2651 'International Tables Vol C Tables 4.2.6.8 and 6.1.1.4'
C C 0.0033 0.0016 'International Tables Vol C Tables 4.2.6.8 and 6.1.1.4'
H H 0.0000 0.0000 'International Tables Vol C Tables 4.2.6.8 and 6.1.1.4'
N N 0.0061 0.0033 'International Tables Vol C Tables 4.2.6.8 and 6.1.1.4'
O O 0.0106 0.0060 'International Tables Vol C Tables 4.2.6.8 and 6.1.1.4'

loop_
_geom_angle_atom_site_label_1
_geom_angle_atom_site_label_2
_geom_angle_atom_site_label_3
_geom_angle
O1 Cu1 O3 171.28(7)
O1 Cu1 N2 89.92(7)
O3 Cu1 N2 89.32(6)
O1 Cu1 N1 88.17(7)
O3 Cu1 N1 90.84(6)
N2 Cu1 N1 168.47(8)
O1 Cu1 O1W 97.63(7)
O3 Cu1 O1W 91.07(6)
N2 Cu1 O1W 92.04(7)
N1 Cu1 O1W 99.48(7)
C13 O1 Cu1 123.05(16)
Cu1 O1W H1W 127(3)
Cu1 O1W H2W 95(3)
H1W O1W H2W 101(4)
C26 O3 Cu1 111.99(14)
C1 N1 C5 117.11(18)
C1 N1 Cu1 118.49(15)
C5 N1 Cu1 124.29(15)
C11 N2 C7 117.56(19)
C11 N2 Cu1 121.31(16)
C7 N2 Cu1 120.96(15)
N1 C1 C2 123.0(2)
N1 C1 H1 118.5
C2 C1 H1 118.5
C1 C2 C3 120.3(2)
C1 C2 H2 119.9
C3 C2 H2 119.9
C4 C3 C2 116.9(2)
C4 C3 C6 121.7(3)
C2 C3 C6 121.4(3)
C3 C4 C5 119.9(2)
C3 C4 H4 120.0
C5 C4 H4 120.0
N1 C5 C4 122.9(2)
N1 C5 H5 118.6
C4 C5 H5 118.6
C3 C6 H6A 109.5
C3 C6 H6B 109.5
H6A C6 H6B 109.5
C3 C6 H6C 109.5
H6A C6 H6C 109.5
H6B C6 H6C 109.5
N2 C7 C8 122.6(2)
N2 C7 H7 118.7
C8 C7 H7 118.7
C9 C8 C7 119.9(2)
C9 C8 H8 120.0
C7 C8 H8 120.0
C8 C9 C10 117.4(2)
C8 C9 C12 121.0(3)
C10 C9 C12 121.6(3)
C9 C10 C11 120.0(2)
C9 C10 H10 120.0
C11 C10 H10 120.0
N2 C11 C10 122.5(2)
N2 C11 H11 118.7
C10 C11 H11 118.7
C9 C12 H12A 109.5
C9 C12 H12B 109.5
H12A C12 H12B 109.5
C9 C12 H12C 109.5
H12A C12 H12C 109.5
H12B C12 H12C 109.5
O2 C13 O1 125.1(2)
O2 C13 C14 119.3(2)
O1 C13 C14 115.6(2)
C16 C14 C15 110.7(2)
C16 C14 C13 111.23(19)
C15 C14 C13 110.8(3)
C16 C14 H14 108.0
C15 C14 H14 108.0
C13 C14 H14 108.0
C14 C15 H15A 109.5
C14 C15 H15B 109.5
H15A C15 H15B 109.5
C14 C15 H15C 109.5
H15A C15 H15C 109.5
H15B C15 H15C 109.5
C17 C16 C21 117.3(2)
C17 C16 C14 123.7(2)
C21 C16 C14 119.0(2)
C18 C17 C16 121.6(2)
C18 C17 H17 119.2
C16 C17 H17 119.2
C17 C18 C19 121.1(3)
C17 C18 H18 119.5
C19 C18 H18 119.5
C20 C19 C18 117.4(3)
C20 C19 C22 122.6(3)
C18 C19 C22 120.1(3)
C19 C20 C21 121.8(3)
C19 C20 H20 119.1
C21 C20 H20 119.1
C16 C21 C20 120.8(3)
C16 C21 H21 119.6
C20 C21 H21 119.6
C19 C22 C23 115.1(3)
C19 C22 H22A 108.5
C23 C22 H22A 108.5
C19 C22 H22B 108.5
C23 C22 H22B 108.5
H22A C22 H22B 107.5
C25 C23 C24 111.2(5)
C25 C23 C22 111.0(5)
C24 C23 C22 109.7(5)
C25 C23 H23 108.3
C24 C23 H23 108.3
C22 C23 H23 108.3
C23 C24 H24A 109.5
C23 C24 H24B 109.5
H24A C24 H24B 109.5
C23 C24 H24C 109.5
H24A C24 H24C 109.5
H24B C24 H24C 109.5
C23 C25 H25A 109.5
C23 C25 H25B 109.5
H25A C25 H25B 109.5
C23 C25 H25C 109.5
H25A C25 H25C 109.5
H25B C25 H25C 109.5
O4 C26 O3 122.6(2)
O4 C26 C27 121.2(2)
O3 C26 C27 116.18(19)
C26 C27 C29 110.98(17)
C26 C27 C28 111.9(2)
C29 C27 C28 110.12(19)
C26 C27 H27 107.9
C29 C27 H27 107.9
C28 C27 H27 107.9
C27 C28 H28A 109.5
C27 C28 H28B 109.5
H28A C28 H28B 109.5
C27 C28 H28C 109.5
H28A C28 H28C 109.5
H28B C28 H28C 109.5
C30 C29 C34 118.3(2)
C30 C29 C27 120.6(2)
C34 C29 C27 121.1(2)
C29 C30 C31 120.3(2)
C29 C30 H30 119.8
C31 C30 H30 119.8
C32 C31 C30 121.8(2)
C32 C31 H31 119.1
C30 C31 H31 119.1
C31 C32 C33 117.2(2)
C31 C32 C35 120.7(3)
C33 C32 C35 122.1(3)
C32 C33 C34 122.0(2)
C32 C33 H33 119.0
C34 C33 H33 119.0
C33 C34 C29 120.3(2)
C33 C34 H34 119.8
C29 C34 H34 119.8
C32 C35 C36 114.1(3)
C32 C35 H35A 108.7
C36 C35 H35A 108.7
C32 C35 H35B 108.7
C36 C35 H35B 108.7
H35A C35 H35B 107.6
C37 C36 C38 111.6(5)
C37 C36 C35 111.7(4)
C38 C36 C35 109.3(4)
C37 C36 H36 108.0
C38 C36 H36 108.0
C35 C36 H36 108.0
C36 C37 H37A 109.5
C36 C37 H37B 109.5
H37A C37 H37B 109.5
C36 C37 H37C 109.5
H37A C37 H37C 109.5
H37B C37 H37C 109.5
C36 C38 H38A 109.5
C36 C38 H38B 109.5
H38A C38 H38B 109.5
C36 C38 H38C 109.5
H38A C38 H38C 109.5
H38B C38 H38C 109.5

loop_
_geom_bond_atom_site_label_1
_geom_bond_atom_site_label_2
_geom_bond_distance
Cu1 O1 1.9788(15)
Cu1 O3 1.9856(14)
Cu1 N2 2.0147(17)
Cu1 N1 2.0212(16)
Cu1 O1W 2.3261(18)
O1 C13 1.278(3)
O1W H1W 0.836(19)
O1W H2W 0.868(18)
O2 C13 1.229(3)
O3 C26 1.284(3)
O4 C26 1.225(3)
N1 C1 1.336(3)
N1 C5 1.338(3)
N2 C11 1.335(3)
N2 C7 1.345(3)
C1 C2 1.374(3)
C1 H1 0.9300
C2 C3 1.381(4)
C2 H2 0.9300
C3 C4 1.379(4)
C3 C6 1.505(3)
C4 C5 1.383(3)
C4 H4 0.9300
C5 H5 0.9300
C6 H6A 0.9600
C6 H6B 0.9600
C6 H6C 0.9600
C7 C8 1.379(3)
C7 H7 0.9300
C8 C9 1.378(4)
C8 H8 0.9300
C9 C10 1.382(4)
C9 C12 1.513(3)
C10 C11 1.383(3)
C10 H10 0.9300
C11 H11 0.9300
C12 H12A 0.9600
C12 H12B 0.9600
C12 H12C 0.9600
C13 C14 1.535(3)
C14 C16 1.516(3)
C14 C15 1.525(4)
C14 H14 0.9800
C15 H15A 0.9600
C15 H15B 0.9600
C15 H15C 0.9600
C16 C17 1.384(3)
C16 C21 1.393(4)
C17 C18 1.382(4)
C17 H17 0.9300
C18 C19 1.399(4)
C18 H18 0.9300
C19 C20 1.370(5)
C19 C22 1.513(4)
C20 C21 1.394(4)
C20 H20 0.9300
C21 H21 0.9300
C22 C23 1.527(5)
C22 H22A 0.9700
C22 H22B 0.9700
C23 C25 1.441(7)
C23 C24 1.518(6)
C23 H23 0.9800
C24 H24A 0.9600
C24 H24B 0.9600
C24 H24C 0.9600
C25 H25A 0.9600
C25 H25B 0.9600
C25 H25C 0.9600
C26 C27 1.520(3)
C27 C29 1.529(3)
C27 C28 1.532(4)
C27 H27 0.9800
C28 H28A 0.9600
C28 H28B 0.9600
C28 H28C 0.9600
C29 C30 1.384(3)
C29 C34 1.390(3)
C30 C31 1.390(4)
C30 H30 0.9300
C31 C32 1.379(4)
C31 H31 0.9300
C32 C33 1.383(4)
C32 C35 1.510(4)
C33 C34 1.382(3)
C33 H33 0.9300
C34 H34 0.9300
C35 C36 1.524(4)
C35 H35A 0.9700
C35 H35B 0.9700
C36 C37 1.493(8)
C36 C38 1.506(6)
C36 H36 0.9800
C37 H37A 0.9600
C37 H37B 0.9600
C37 H37C 0.9600
C38 H38A 0.9600
C38 H38B 0.9600
C38 H38C 0.9600
